data_7103535
loop_
_publ_author_name
'Bi, Wenhua'
'Mercier, Nicolas'

_publ_section_title
;
 Reversible dynamic isomerism change in the solid state, from
 Bi(4)I(16) clusters to BiI(4) 1D chains in l-cystine based hybrids:
 templating effect of cations in iodobismuthate network formation.
;
_journal_issue 44
_journal_name_full 'Chemical communications (Cambridge, England)'
_journal_page_first 5743
_journal_page_last 5745
_journal_paper_doi 10.1039/b812588k
_journal_year 2008
_chemical_absolute_configuration syn
_chemical_formula_moiety '2(C6 H14 N2 O4 S2), Bi4 I16, 6(H2 O)'
_chemical_formula_sum 'C12 H40 Bi4 I16 N4 O14 S4'
_chemical_formula_weight 3459.08
_chemical_name_systematic
;
?
;
_space_group_IT_number 4
_symmetry_cell_setting monoclinic
_symmetry_space_group_name_Hall 'P 2yb'
_symmetry_space_group_name_H-M 'P 1 21 1'
_atom_sites_solution_hydrogens geom
_atom_sites_solution_primary direct
_atom_sites_solution_secondary difmap
_audit_creation_method SHELXL-97
_cell_angle_alpha 90.00
_cell_angle_beta 101.79(3)
_cell_angle_gamma 90.00
_cell_formula_units_Z 2
_cell_length_a 11.280(2)
_cell_length_b 20.396(4)
_cell_length_c 14.375(3)
_cell_measurement_reflns_used 32732
_cell_measurement_temperature 296(2)
_cell_measurement_theta_max 27.6
_cell_measurement_theta_min 3.7
_cell_volume 3237.4(11)
_computing_structure_refinement 'SHELXL-97 (Sheldrick, 1997)'
_computing_structure_solution 'SHELXS-97 (Sheldrick, 1990)'
_diffrn_ambient_temperature 296(2)
_diffrn_measured_fraction_theta_full 0.998
_diffrn_measured_fraction_theta_max 0.998
_diffrn_measurement_device_type 'Bruker KappaCCD area detector'
_diffrn_measurement_method 'phi and omega scans'
_diffrn_radiation_monochromator graphite
_diffrn_radiation_source 'fine-focus sealed tube'
_diffrn_radiation_type MoK\a
_diffrn_radiation_wavelength 0.71073
_diffrn_reflns_av_R_equivalents 0.0547
_diffrn_reflns_av_sigmaI/netI 0.0525
_diffrn_reflns_limit_h_max 15
_diffrn_reflns_limit_h_min -15
_diffrn_reflns_limit_k_max 27
_diffrn_reflns_limit_k_min -27
_diffrn_reflns_limit_l_max 19
_diffrn_reflns_limit_l_min -19
_diffrn_reflns_number 93175
_diffrn_reflns_theta_full 28.28
_diffrn_reflns_theta_max 28.28
_diffrn_reflns_theta_min 2.90
_diffrn_standards_interval_count 0
_diffrn_standards_interval_time 0
_exptl_absorpt_coefficient_mu 18.639
_exptl_absorpt_correction_T_max 0.689
_exptl_absorpt_correction_T_min 0.182
_exptl_absorpt_correction_type multi-scan
_exptl_absorpt_process_details sadabs
_exptl_crystal_colour red
_exptl_crystal_density_diffrn 3.549
_exptl_crystal_density_method 'not measured'
_exptl_crystal_description prism
_exptl_crystal_F_000 2992
_exptl_crystal_size_max 0.16
_exptl_crystal_size_mid 0.08
_exptl_crystal_size_min 0.02
_refine_diff_density_max 1.317
_refine_diff_density_min -1.210
_refine_diff_density_rms 0.222
_refine_ls_abs_structure_details 'Flack H D (1983), Acta Cryst. A39, 876-881'
_refine_ls_abs_structure_Flack -0.026(3)
_refine_ls_extinction_coef 0.000303(7)
_refine_ls_extinction_expression Fc^*^=kFc[1+0.001xFc^2^\l^3^/sin(2\q)]^-1/4^
_refine_ls_extinction_method SHELXL
_refine_ls_goodness_of_fit_ref 1.059
_refine_ls_hydrogen_treatment constr
_refine_ls_matrix_type full
_refine_ls_number_parameters 496
_refine_ls_number_reflns 15908
_refine_ls_number_restraints 1
_refine_ls_restrained_S_all 1.059
_refine_ls_R_factor_all 0.0716
_refine_ls_R_factor_gt 0.038
_refine_ls_shift/su_max 0.001
_refine_ls_shift/su_mean 0.000
_refine_ls_structure_factor_coef Fsqd
_refine_ls_weighting_details 'calc w=1/[\s^2^(Fo^2^)+(0.0068P)^2^+14.9406P] where P=(Fo^2^+2Fc^2^)/3'
_refine_ls_weighting_scheme calc
_refine_ls_wR_factor_gt 0.046
_refine_ls_wR_factor_ref 0.054
_reflns_number_gt 11952
_reflns_number_total 15908
_reflns_threshold_expression >2sigma(I)
_cod_data_source_file b812588k.txt
_cod_data_source_block 2
_cod_original_sg_symbol_H-M 'P 21'
_cod_database_code 7103535

loop_
_symmetry_equiv_pos_as_xyz
'x, y, z'
'-x, y+1/2, -z'

loop_
_atom_site_label
_atom_site_type_symbol
_atom_site_fract_x
_atom_site_fract_y
_atom_site_fract_z
_atom_site_U_iso_or_equiv
_atom_site_adp_type
_atom_site_occupancy
_atom_site_symmetry_multiplicity
_atom_site_calc_flag
_atom_site_refinement_flags
_atom_site_disorder_assembly
_atom_site_disorder_group
Bi1 Bi 0.76843(3) 0.37173(2) 0.94524(3) 0.03152(10) Uani 1 1 d . . .
Bi2 Bi 0.39837(3) 0.37432(2) 0.72612(3) 0.02839(10) Uani 1 1 d . . .
Bi3 Bi 0.61827(3) 0.17021(2) 0.78279(3) 0.02844(10) Uani 1 1 d . . .
Bi4 Bi 0.25556(3) 0.17358(2) 0.55740(3) 0.03027(10) Uani 1 1 d . . .
I1 I 0.99501(7) 0.43658(5) 0.92797(7) 0.0562(3) Uani 1 1 d . . .
I2 I 0.68074(7) 0.47505(5) 1.04733(6) 0.0515(2) Uani 1 1 d . . .
I3 I 0.89222(8) 0.30128(5) 1.11933(7) 0.0582(2) Uani 1 1 d . . .
I4 I 0.85743(6) 0.24945(4) 0.81148(6) 0.0433(2) Uani 1 1 d . . .
I5 I 0.65043(6) 0.43850(5) 0.74513(6) 0.0432(2) Uani 1 1 d . . .
I6 I 0.52068(6) 0.28052(4) 0.91799(6) 0.03707(19) Uani 1 1 d . . .
I7 I 0.71254(8) 0.08410(5) 0.94154(6) 0.0517(2) Uani 1 1 d . . .
I8 I 0.31355(7) 0.46200(4) 0.85651(6) 0.0425(2) Uani 1 1 d . . .
I9 I 0.30792(8) 0.45901(5) 0.56511(6) 0.0550(2) Uani 1 1 d . . .
I10 I 0.16330(6) 0.29245(4) 0.69772(6) 0.0435(2) Uani 1 1 d . . .
I11 I 0.70297(7) 0.08555(4) 0.64587(6) 0.0427(2) Uani 1 1 d . . .
I12 I 0.37113(6) 0.10285(4) 0.76003(6) 0.0429(2) Uani 1 1 d . . .
I13 I 0.50016(6) 0.26299(4) 0.59437(5) 0.03380(18) Uani 1 1 d . . .
I14 I 0.14859(8) 0.24793(5) 0.38716(6) 0.0539(2) Uani 1 1 d . . .
I15 I 0.35231(7) 0.07520(4) 0.45280(6) 0.0467(2) Uani 1 1 d . . .
I16 I 0.02775(6) 0.10454(5) 0.56927(7) 0.0510(2) Uani 1 1 d . . .
S1 S 0.6386(3) 0.39042(17) 0.4344(3) 0.0582(9) Uani 1 1 d . . .
S2 S 0.5565(3) 0.35498(15) 0.3057(3) 0.0678(10) Uani 1 1 d . . .
S3 S 0.6369(2) 0.68428(16) 0.8933(2) 0.0527(8) Uani 1 1 d . . .
S4 S 0.5346(2) 0.60197(14) 0.86583(19) 0.0439(6) Uani 1 1 d . . .
O1 O 1.0634(7) 0.4172(5) 0.3646(7) 0.055(3) Uani 1 1 d . . .
O2 O 0.9031(8) 0.4586(6) 0.2652(6) 0.065(3) Uani 1 1 d . . .
H2 H 0.9498 0.4643 0.2290 0.078 Uiso 1 1 calc R . .
O3 O 0.3214(10) 0.3721(6) 0.0830(7) 0.083(3) Uani 1 1 d . . .
H3 H 0.2866 0.3443 0.0461 0.100 Uiso 1 1 calc R . .
O4 O 0.2268(9) 0.3241(6) 0.1834(7) 0.077(3) Uani 1 1 d . . .
O5 O 1.0564(7) 0.6257(5) 0.8635(7) 0.058(3) Uani 1 1 d . . .
O6 O 0.9118(7) 0.5763(5) 0.7571(7) 0.058(3) Uani 1 1 d . . .
H6 H 0.9672 0.5675 0.7300 0.070 Uiso 1 1 calc R . .
O7 O 0.3427(8) 0.7009(5) 0.5954(6) 0.068(3) Uani 1 1 d . . .
H7 H 0.3222 0.7318 0.5592 0.081 Uiso 1 1 calc R . .
O8 O 0.1868(8) 0.7254(6) 0.6549(7) 0.084(4) Uani 1 1 d . . .
O9 O 0.8134(8) 0.7845(5) 0.0430(6) 0.070(3) Uani 1 1 d . . .
O10 O 0.8949(9) 0.0690(6) 0.3265(7) 0.076(3) Uani 1 1 d . . .
O11 O 0.8237(7) 0.2473(5) 0.5552(6) 0.052(2) Uani 1 1 d . . .
O12 O 0.9388(13) 0.4286(8) 0.6409(10) 0.129(5) Uani 1 1 d . . .
O13 O 0.0734(17) 0.1078(11) 0.8425(10) 0.193(10) Uani 1 1 d . . .
O14 O -0.0705(10) -0.0115(9) 0.8318(9) 0.135(6) Uani 1 1 d . . .
N1 N 0.9276(8) 0.3550(5) 0.4662(8) 0.057(3) Uani 1 1 d . . .
H1A H 0.9924 0.3348 0.4534 0.086 Uiso 1 1 calc R . .
H1B H 0.8784 0.3256 0.4840 0.086 Uiso 1 1 calc R . .
H1C H 0.9509 0.3838 0.5130 0.086 Uiso 1 1 calc R . .
N2 N 0.2981(8) 0.4077(5) 0.3209(7) 0.054(3) Uani 1 1 d . . .
H2A H 0.2192 0.4163 0.3116 0.082 Uiso 1 1 calc R . .
H2B H 0.3381 0.4338 0.3663 0.082 Uiso 1 1 calc R . .
H2C H 0.3111 0.3660 0.3384 0.082 Uiso 1 1 calc R . .
N3 N 0.9174(9) 0.6605(7) 0.9784(8) 0.084(4) Uani 1 1 d . . .
H3A H 0.8821 0.6994 0.9800 0.126 Uiso 1 1 calc R . .
H3B H 0.9955 0.6662 0.9777 0.126 Uiso 1 1 calc R . .
H3C H 0.9104 0.6374 1.0296 0.126 Uiso 1 1 calc R . .
N4 N 0.2718(8) 0.6609(6) 0.8179(7) 0.059(3) Uani 1 1 d . . .
H4A H 0.2150 0.6344 0.7860 0.089 Uiso 1 1 calc R . .
H4B H 0.2373 0.6969 0.8350 0.089 Uiso 1 1 calc R . .
H4C H 0.3118 0.6404 0.8695 0.089 Uiso 1 1 calc R . .
C1 C 0.9563(11) 0.4237(6) 0.3376(9) 0.042(3) Uani 1 1 d . . .
C2 C 0.8643(9) 0.3891(5) 0.3819(8) 0.038(3) Uani 1 1 d . . .
H2D H 0.8246 0.3560 0.3367 0.046 Uiso 1 1 calc R . .
C3 C 0.7664(9) 0.4336(5) 0.4054(9) 0.049(3) Uani 1 1 d . . .
H3D H 0.7374 0.4620 0.3515 0.059 Uiso 1 1 calc R . .
H3E H 0.8020 0.4612 0.4588 0.059 Uiso 1 1 calc R . .
C4 C 0.4779(10) 0.4253(7) 0.2494(10) 0.056(4) Uani 1 1 d . . .
H4D H 0.5028 0.4636 0.2887 0.067 Uiso 1 1 calc R . .
H4E H 0.5013 0.4323 0.1889 0.067 Uiso 1 1 calc R . .
C5 C 0.3406(9) 0.4192(5) 0.2325(7) 0.041(3) Uani 1 1 d . . .
H5 H 0.3061 0.4609 0.2062 0.050 Uiso 1 1 calc R . .
C6 C 0.2895(10) 0.3664(6) 0.1635(8) 0.042(3) Uani 1 1 d . . .
C7 C 0.9547(10) 0.6076(7) 0.8354(10) 0.046(3) Uani 1 1 d . . .
C8 C 0.8571(9) 0.6241(6) 0.8904(8) 0.046(3) Uani 1 1 d . . .
H8 H 0.8208 0.5835 0.9084 0.056 Uiso 1 1 calc R . .
C9 C 0.7597(8) 0.6674(5) 0.8342(8) 0.045(3) Uani 1 1 d . . .
H9A H 0.7273 0.6464 0.7737 0.054 Uiso 1 1 calc R . .
H9B H 0.7960 0.7086 0.8210 0.054 Uiso 1 1 calc R . .
C10 C 0.4428(9) 0.6223(6) 0.7494(8) 0.037(3) Uani 1 1 d . . .
H10A H 0.4956 0.6335 0.7063 0.045 Uiso 1 1 calc R . .
H10B H 0.3955 0.5843 0.7238 0.045 Uiso 1 1 calc R . .
C11 C 0.3585(8) 0.6792(5) 0.7557(7) 0.039(2) Uani 1 1 d . . .
H11 H 0.4076 0.7161 0.7856 0.047 Uiso 1 1 calc R . .
C12 C 0.2847(9) 0.7026(6) 0.6607(8) 0.037(3) Uani 1 1 d . . .

loop_
_atom_site_aniso_label
_atom_site_aniso_U_11
_atom_site_aniso_U_22
_atom_site_aniso_U_33
_atom_site_aniso_U_23
_atom_site_aniso_U_13
_atom_site_aniso_U_12
Bi1 0.0314(2) 0.0290(3) 0.0336(2) -0.0004(2) 0.00537(16) -0.00220(18)
Bi2 0.02965(19) 0.0265(2) 0.0292(2) -0.0013(2) 0.00651(15) 0.00087(18)
Bi3 0.03030(19) 0.0252(2) 0.0296(2) 0.0000(2) 0.00572(15) 0.00126(18)
Bi4 0.0331(2) 0.0266(2) 0.0315(2) -0.0003(2) 0.00765(16) -0.00072(18)
I1 0.0362(4) 0.0530(6) 0.0793(7) 0.0152(5) 0.0117(4) -0.0099(4)
I2 0.0642(5) 0.0480(6) 0.0404(5) -0.0077(4) 0.0060(4) 0.0173(4)
I3 0.0740(6) 0.0460(6) 0.0481(5) 0.0119(4) -0.0025(4) 0.0055(4)
I4 0.0324(4) 0.0496(6) 0.0493(5) -0.0136(4) 0.0115(3) -0.0077(3)
I5 0.0377(4) 0.0490(6) 0.0414(5) 0.0131(4) 0.0049(3) -0.0086(3)
I6 0.0376(4) 0.0349(5) 0.0426(5) -0.0021(4) 0.0174(3) -0.0030(3)
I7 0.0737(5) 0.0510(6) 0.0288(4) 0.0084(4) 0.0067(4) 0.0177(4)
I8 0.0560(5) 0.0363(5) 0.0411(5) -0.0078(4) 0.0235(4) -0.0004(4)
I9 0.0780(6) 0.0560(7) 0.0288(4) 0.0082(4) 0.0059(4) 0.0190(5)
I10 0.0341(4) 0.0479(6) 0.0505(5) -0.0148(4) 0.0136(3) -0.0078(3)
I11 0.0585(5) 0.0327(5) 0.0417(5) -0.0047(4) 0.0219(4) 0.0029(4)
I12 0.0387(4) 0.0415(5) 0.0469(5) 0.0135(4) 0.0052(3) -0.0089(3)
I13 0.0356(4) 0.0300(5) 0.0392(4) -0.0014(3) 0.0159(3) -0.0016(3)
I14 0.0793(6) 0.0439(6) 0.0399(5) 0.0123(4) 0.0152(4) 0.0214(4)
I15 0.0576(5) 0.0378(5) 0.0487(5) -0.0059(4) 0.0201(4) 0.0074(4)
I16 0.0365(4) 0.0521(6) 0.0645(6) 0.0084(5) 0.0106(4) -0.0099(4)
S1 0.0400(16) 0.056(2) 0.081(2) 0.0094(18) 0.0196(16) 0.0023(14)
S2 0.0382(16) 0.0387(18) 0.120(3) -0.0182(18) 0.0005(18) 0.0018(13)
S3 0.0376(15) 0.056(2) 0.064(2) -0.0146(16) 0.0102(14) 0.0002(13)
S4 0.0388(15) 0.0416(16) 0.0509(16) 0.0125(13) 0.0085(12) 0.0053(12)
O1 0.033(5) 0.062(7) 0.067(6) 0.008(5) 0.001(4) 0.000(4)
O2 0.060(5) 0.086(8) 0.044(6) 0.006(5) 0.000(4) 0.006(5)
O3 0.123(8) 0.084(9) 0.047(6) -0.005(5) 0.028(6) -0.045(7)
O4 0.100(7) 0.080(8) 0.056(6) -0.010(5) 0.026(5) -0.037(6)
O5 0.029(4) 0.073(8) 0.070(7) -0.003(6) 0.006(4) 0.000(4)
O6 0.043(5) 0.072(7) 0.059(6) -0.011(5) 0.007(4) 0.008(5)
O7 0.069(6) 0.087(8) 0.055(6) 0.032(5) 0.028(5) 0.027(5)
O8 0.057(6) 0.142(11) 0.058(6) 0.029(6) 0.024(5) 0.036(6)
O9 0.073(6) 0.081(8) 0.047(6) -0.007(5) -0.010(4) 0.000(5)
O10 0.096(7) 0.071(7) 0.062(6) 0.016(5) 0.019(5) -0.019(6)
O11 0.060(5) 0.049(6) 0.045(5) 0.004(4) 0.004(4) -0.013(4)
O12 0.162(12) 0.145(13) 0.097(9) 0.011(9) 0.061(9) 0.060(10)
O13 0.266(19) 0.25(2) 0.080(10) 0.025(12) 0.068(11) 0.153(17)
O14 0.099(8) 0.220(18) 0.086(9) -0.016(10) 0.019(7) 0.055(10)
N1 0.033(5) 0.054(7) 0.085(8) 0.010(6) 0.014(5) 0.008(4)
N2 0.049(6) 0.064(8) 0.056(7) -0.011(6) 0.023(5) -0.008(5)
N3 0.053(6) 0.137(14) 0.058(7) -0.012(8) 0.004(5) 0.013(7)
N4 0.047(6) 0.085(9) 0.050(6) 0.018(6) 0.020(5) 0.014(6)
C1 0.052(7) 0.029(7) 0.047(8) -0.012(6) 0.009(6) -0.001(5)
C2 0.038(6) 0.029(7) 0.044(6) -0.005(5) -0.002(5) -0.001(5)
C3 0.045(6) 0.023(6) 0.077(8) 0.000(6) 0.009(6) 0.007(5)
C4 0.044(7) 0.041(8) 0.082(10) 0.001(7) 0.013(7) -0.013(6)
C5 0.050(7) 0.040(7) 0.034(6) -0.006(5) 0.008(5) -0.006(5)
C6 0.054(7) 0.029(7) 0.046(7) 0.012(6) 0.016(5) -0.004(5)
C7 0.034(6) 0.049(8) 0.051(8) 0.011(7) -0.003(6) 0.009(5)
C8 0.038(6) 0.051(8) 0.048(7) 0.008(6) 0.004(5) 0.004(5)
C9 0.033(5) 0.044(7) 0.059(7) 0.014(6) 0.010(5) 0.003(5)
C10 0.034(6) 0.029(7) 0.048(7) -0.006(5) 0.008(5) -0.003(5)
C11 0.040(6) 0.039(7) 0.041(6) 0.002(5) 0.017(5) -0.002(5)
C12 0.028(6) 0.038(7) 0.048(7) -0.001(5) 0.012(5) 0.011(5)

loop_
_atom_type_symbol
_atom_type_description
_atom_type_scat_dispersion_real
_atom_type_scat_dispersion_imag
_atom_type_scat_source
C C 0.0033 0.0016 'International Tables Vol C Tables 4.2.6.8 and 6.1.1.4'
H H 0.0000 0.0000 'International Tables Vol C Tables 4.2.6.8 and 6.1.1.4'
N N 0.0061 0.0033 'International Tables Vol C Tables 4.2.6.8 and 6.1.1.4'
O O 0.0106 0.0060 'International Tables Vol C Tables 4.2.6.8 and 6.1.1.4'
S S 0.1246 0.1234 'International Tables Vol C Tables 4.2.6.8 and 6.1.1.4'
I I -0.4742 1.8119 'International Tables Vol C Tables 4.2.6.8 and 6.1.1.4'
Bi Bi -4.1077 10.2566 'International Tables Vol C Tables 4.2.6.8 and 6.1.1.4'

loop_
_geom_angle_atom_site_label_1
_geom_angle_atom_site_label_2
_geom_angle_atom_site_label_3
_geom_angle
_geom_angle_site_symmetry_1
_geom_angle_site_symmetry_3
_geom_angle_publ_flag
I2 Bi1 I1 96.31(4) . . ?
I2 Bi1 I3 94.38(3) . . ?
I1 Bi1 I3 91.25(4) . . ?
I2 Bi1 I5 91.35(3) . . ?
I1 Bi1 I5 86.66(4) . . ?
I3 Bi1 I5 174.08(3) . . ?
I2 Bi1 I6 95.90(3) . . ?
I1 Bi1 I6 166.35(3) . . ?
I3 Bi1 I6 93.89(4) . . ?
I5 Bi1 I6 86.97(3) . . ?
I2 Bi1 I4 176.31(3) . . ?
I1 Bi1 I4 85.43(3) . . ?
I3 Bi1 I4 88.83(3) . . ?
I5 Bi1 I4 85.49(3) . . ?
I6 Bi1 I4 82.04(3) . . ?
I8 Bi2 I9 92.28(3) . . ?
I8 Bi2 I10 91.79(3) . . ?
I9 Bi2 I10 93.67(4) . . ?
I8 Bi2 I5 95.79(3) . . ?
I9 Bi2 I5 89.17(4) . . ?
I10 Bi2 I5 171.79(3) . . ?
I8 Bi2 I13 174.24(3) . . ?
I9 Bi2 I13 93.36(3) . . ?
I10 Bi2 I13 86.69(3) . . ?
I5 Bi2 I13 85.45(3) . . ?
I8 Bi2 I6 87.45(3) . . ?
I9 Bi2 I6 176.44(3) . . ?
I10 Bi2 I6 89.89(3) . . ?
I5 Bi2 I6 87.32(3) . . ?
I13 Bi2 I6 86.99(3) . . ?
I7 Bi3 I11 93.11(3) . . ?
I7 Bi3 I12 89.53(4) . . ?
I11 Bi3 I12 94.52(3) . . ?
I7 Bi3 I4 92.40(4) . . ?
I11 Bi3 I4 90.13(3) . . ?
I12 Bi3 I4 174.87(3) . . ?
I7 Bi3 I6 93.56(3) . . ?
I11 Bi3 I6 172.93(3) . . ?
I12 Bi3 I6 87.88(3) . . ?
I4 Bi3 I6 87.26(3) . . ?
I7 Bi3 I13 176.96(3) . . ?
I11 Bi3 I13 85.41(3) . . ?
I12 Bi3 I13 87.95(3) . . ?
I4 Bi3 I13 90.26(3) . . ?
I6 Bi3 I13 88.03(3) . . ?
I15 Bi4 I14 93.47(3) . . ?
I15 Bi4 I16 97.21(3) . . ?
I14 Bi4 I16 94.61(4) . . ?
I15 Bi4 I13 94.43(3) . . ?
I14 Bi4 I13 92.12(4) . . ?
I16 Bi4 I13 166.16(3) . . ?
I15 Bi4 I12 91.91(3) . . ?
I14 Bi4 I12 174.44(3) . . ?
I16 Bi4 I12 86.08(3) . . ?
I13 Bi4 I12 86.08(3) . . ?
Bi3 I4 Bi1 96.17(3) . . ?
Bi2 I5 Bi1 96.02(4) . . ?
Bi3 I6 Bi1 94.45(3) . . ?
Bi3 I6 Bi2 91.99(3) . . ?
Bi1 I6 Bi2 88.43(3) . . ?
Bi3 I12 Bi4 94.91(3) . . ?
Bi4 I13 Bi2 95.51(3) . . ?
Bi4 I13 Bi3 89.96(3) . . ?
Bi2 I13 Bi3 92.99(3) . . ?
C3 S1 S2 101.6(4) . . ?
C4 S2 S1 102.6(5) . . ?
C9 S3 S4 102.2(4) . . ?
C10 S4 S3 100.6(4) . . ?
C1 O2 H2 109.5 . . ?
C6 O3 H3 109.5 . . ?
C7 O6 H6 109.5 . . ?
C12 O7 H7 109.5 . . ?
C2 N1 H1A 109.5 . . ?
C2 N1 H1B 109.5 . . ?
H1A N1 H1B 109.5 . . ?
C2 N1 H1C 109.5 . . ?
H1A N1 H1C 109.5 . . ?
H1B N1 H1C 109.5 . . ?
C5 N2 H2A 109.5 . . ?
C5 N2 H2B 109.5 . . ?
H2A N2 H2B 109.5 . . ?
C5 N2 H2C 109.5 . . ?
H2A N2 H2C 109.5 . . ?
H2B N2 H2C 109.5 . . ?
C8 N3 H3A 109.5 . . ?
C8 N3 H3B 109.5 . . ?
H3A N3 H3B 109.5 . . ?
C8 N3 H3C 109.5 . . ?
H3A N3 H3C 109.5 . . ?
H3B N3 H3C 109.5 . . ?
C11 N4 H4A 109.5 . . ?
C11 N4 H4B 109.5 . . ?
H4A N4 H4B 109.5 . . ?
C11 N4 H4C 109.5 . . ?
H4A N4 H4C 109.5 . . ?
H4B N4 H4C 109.5 . . ?
O1 C1 O2 126.1(13) . . ?
O1 C1 C2 123.3(12) . . ?
O2 C1 C2 110.6(10) . . ?
N1 C2 C1 108.4(9) . . ?
N1 C2 C3 110.8(9) . . ?
C1 C2 C3 114.2(9) . . ?
N1 C2 H2D 107.7 . . ?
C1 C2 H2D 107.7 . . ?
C3 C2 H2D 107.7 . . ?
C2 C3 S1 114.2(7) . . ?
C2 C3 H3D 108.7 . . ?
S1 C3 H3D 108.7 . . ?
C2 C3 H3E 108.7 . . ?
S1 C3 H3E 108.7 . . ?
H3D C3 H3E 107.6 . . ?
C5 C4 S2 113.5(8) . . ?
C5 C4 H4D 108.9 . . ?
S2 C4 H4D 108.9 . . ?
C5 C4 H4E 108.9 . . ?
S2 C4 H4E 108.9 . . ?
H4D C4 H4E 107.7 . . ?
N2 C5 C6 108.0(9) . . ?
N2 C5 C4 112.2(9) . . ?
C6 C5 C4 114.0(9) . . ?
N2 C5 H5 107.5 . . ?
C6 C5 H5 107.5 . . ?
C4 C5 H5 107.5 . . ?
O4 C6 O3 125.0(12) . . ?
O4 C6 C5 122.1(11) . . ?
O3 C6 C5 113.0(10) . . ?
O5 C7 O6 127.4(13) . . ?
O5 C7 C8 120.2(13) . . ?
O6 C7 C8 112.2(10) . . ?
N3 C8 C9 108.5(10) . . ?
N3 C8 C7 107.2(9) . . ?
C9 C8 C7 112.1(9) . . ?
N3 C8 H8 109.7 . . ?
C9 C8 H8 109.7 . . ?
C7 C8 H8 109.7 . . ?
C8 C9 S3 113.9(7) . . ?
C8 C9 H9A 108.8 . . ?
S3 C9 H9A 108.8 . . ?
C8 C9 H9B 108.8 . . ?
S3 C9 H9B 108.8 . . ?
H9A C9 H9B 107.7 . . ?
C11 C10 S4 111.4(8) . . ?
C11 C10 H10A 109.4 . . ?
S4 C10 H10A 109.4 . . ?
C11 C10 H10B 109.4 . . ?
S4 C10 H10B 109.4 . . ?
H10A C10 H10B 108.0 . . ?
N4 C11 C10 109.7(9) . . ?
N4 C11 C12 108.0(8) . . ?
C10 C11 C12 114.9(9) . . ?
N4 C11 H11 108.0 . . ?
C10 C11 H11 108.0 . . ?
C12 C11 H11 108.0 . . ?
O8 C12 O7 125.5(11) . . ?
O8 C12 C11 121.1(10) . . ?
O7 C12 C11 113.0(9) . . ?

loop_
_geom_bond_atom_site_label_1
_geom_bond_atom_site_label_2
_geom_bond_distance
_geom_bond_site_symmetry_2
_geom_bond_publ_flag
Bi1 I2 2.8577(11) . ?
Bi1 I1 2.9330(10) . ?
Bi1 I3 2.9745(12) . ?
Bi1 I5 3.2149(12) . ?
Bi1 I6 3.3131(10) . ?
Bi1 I4 3.4226(11) . ?
Bi2 I8 2.8914(10) . ?
Bi2 I9 2.9011(11) . ?
Bi2 I10 3.0891(10) . ?
Bi2 I5 3.0910(10) . ?
Bi2 I13 3.3091(10) . ?
Bi2 I6 3.4080(12) . ?
Bi3 I7 2.9036(11) . ?
Bi3 I11 2.9218(10) . ?
Bi3 I12 3.0648(10) . ?
Bi3 I4 3.0991(10) . ?
Bi3 I6 3.3054(10) . ?
Bi3 I13 3.3492(11) . ?
Bi4 I15 2.8547(10) . ?
Bi4 I14 2.9219(11) . ?
Bi4 I16 2.9654(10) . ?
Bi4 I13 3.2590(10) . ?
Bi4 I12 3.2729(12) . ?
Bi4 I10 3.4480(10) . ?
S1 C3 1.809(11) . ?
S1 S2 2.025(5) . ?
S2 C4 1.791(13) . ?
S3 C9 1.801(10) . ?
S3 S4 2.029(4) . ?
S4 C10 1.827(11) . ?
O1 C1 1.198(13) . ?
O2 C1 1.302(15) . ?
O2 H2 0.8200 . ?
O3 C6 1.285(14) . ?
O3 H3 0.8200 . ?
O4 C6 1.187(13) . ?
O5 C7 1.194(13) . ?
O6 C7 1.298(15) . ?
O6 H6 0.8200 . ?
O7 C12 1.249(13) . ?
O7 H7 0.8200 . ?
O8 C12 1.185(12) . ?
N1 C2 1.452(14) . ?
N1 H1A 0.8900 . ?
N1 H1B 0.8900 . ?
N1 H1C 0.8900 . ?
N2 C5 1.465(13) . ?
N2 H2A 0.8900 . ?
N2 H2B 0.8900 . ?
N2 H2C 0.8900 . ?
N3 C8 1.504(15) . ?
N3 H3A 0.8900 . ?
N3 H3B 0.8900 . ?
N3 H3C 0.8900 . ?
N4 C11 1.500(12) . ?
N4 H4A 0.8900 . ?
N4 H4B 0.8900 . ?
N4 H4C 0.8900 . ?
C1 C2 1.500(16) . ?
C2 C3 1.520(14) . ?
C2 H2D 0.9800 . ?
C3 H3D 0.9700 . ?
C3 H3E 0.9700 . ?
C4 C5 1.523(14) . ?
C4 H4D 0.9700 . ?
C4 H4E 0.9700 . ?
C5 C6 1.498(15) . ?
C5 H5 0.9800 . ?
C7 C8 1.519(17) . ?
C8 C9 1.509(14) . ?
C8 H8 0.9800 . ?
C9 H9A 0.9700 . ?
C9 H9B 0.9700 . ?
C10 C11 1.515(14) . ?
C10 H10A 0.9700 . ?
C10 H10B 0.9700 . ?
C11 C12 1.524(14) . ?
C11 H11 0.9800 . ?

loop_
_geom_torsion_atom_site_label_1
_geom_torsion_atom_site_label_2
_geom_torsion_atom_site_label_3
_geom_torsion_atom_site_label_4
_geom_torsion
_geom_torsion_site_symmetry_1
_geom_torsion_site_symmetry_2
_geom_torsion_site_symmetry_3
_geom_torsion_site_symmetry_4
_geom_torsion_publ_flag
I7 Bi3 I4 Bi1 -95.61(3) . . . . ?
I11 Bi3 I4 Bi1 171.27(3) . . . . ?
I12 Bi3 I4 Bi1 16.4(3) . . . . ?
I6 Bi3 I4 Bi1 -2.15(2) . . . . ?
I13 Bi3 I4 Bi1 85.86(3) . . . . ?
I2 Bi1 I4 Bi3 -54.1(5) . . . . ?
I1 Bi1 I4 Bi3 -172.40(3) . . . . ?
I3 Bi1 I4 Bi3 96.26(4) . . . . ?
I5 Bi1 I4 Bi3 -85.39(3) . . . . ?
I6 Bi1 I4 Bi3 2.17(2) . . . . ?
I8 Bi2 I5 Bi1 78.50(3) . . . . ?
I9 Bi2 I5 Bi1 170.71(3) . . . . ?
I10 Bi2 I5 Bi1 -78.93(19) . . . . ?
I13 Bi2 I5 Bi1 -95.85(3) . . . . ?
I6 Bi2 I5 Bi1 -8.66(3) . . . . ?
I2 Bi1 I5 Bi2 -86.92(3) . . . . ?
I1 Bi1 I5 Bi2 176.83(3) . . . . ?
I3 Bi1 I5 Bi2 107.4(3) . . . . ?
I6 Bi1 I5 Bi2 8.91(3) . . . . ?
I4 Bi1 I5 Bi2 91.16(3) . . . . ?
I7 Bi3 I6 Bi1 94.46(4) . . . . ?
I11 Bi3 I6 Bi1 -66.2(2) . . . . ?
I12 Bi3 I6 Bi1 -176.15(2) . . . . ?
I4 Bi3 I6 Bi1 2.22(2) . . . . ?
I13 Bi3 I6 Bi1 -88.13(3) . . . . ?
I7 Bi3 I6 Bi2 -176.96(2) . . . . ?
I11 Bi3 I6 Bi2 22.4(2) . . . . ?
I12 Bi3 I6 Bi2 -87.57(3) . . . . ?
I4 Bi3 I6 Bi2 90.80(3) . . . . ?
I13 Bi3 I6 Bi2 0.45(2) . . . . ?
I2 Bi1 I6 Bi3 174.89(3) . . . . ?
I1 Bi1 I6 Bi3 21.56(13) . . . . ?
I3 Bi1 I6 Bi3 -90.29(3) . . . . ?
I5 Bi1 I6 Bi3 83.84(3) . . . . ?
I4 Bi1 I6 Bi3 -2.03(2) . . . . ?
I2 Bi1 I6 Bi2 83.01(3) . . . . ?
I1 Bi1 I6 Bi2 -70.32(12) . . . . ?
I3 Bi1 I6 Bi2 177.83(3) . . . . ?
I5 Bi1 I6 Bi2 -8.04(2) . . . . ?
I4 Bi1 I6 Bi2 -93.90(3) . . . . ?
I8 Bi2 I6 Bi3 178.03(2) . . . . ?
I9 Bi2 I6 Bi3 -96.2(4) . . . . ?
I10 Bi2 I6 Bi3 86.24(3) . . . . ?
I5 Bi2 I6 Bi3 -86.04(3) . . . . ?
I13 Bi2 I6 Bi3 -0.46(2) . . . . ?
I8 Bi2 I6 Bi1 -87.57(3) . . . . ?
I9 Bi2 I6 Bi1 -1.8(5) . . . . ?
I10 Bi2 I6 Bi1 -179.36(2) . . . . ?
I5 Bi2 I6 Bi1 8.36(2) . . . . ?
I13 Bi2 I6 Bi1 93.94(3) . . . . ?
I7 Bi3 I12 Bi4 -170.28(3) . . . . ?
I11 Bi3 I12 Bi4 -77.19(3) . . . . ?
I4 Bi3 I12 Bi4 77.6(3) . . . . ?
I6 Bi3 I12 Bi4 96.14(3) . . . . ?
I13 Bi3 I12 Bi4 8.03(2) . . . . ?
I15 Bi4 I12 Bi3 86.04(3) . . . . ?
I14 Bi4 I12 Bi3 -79.5(3) . . . . ?
I16 Bi4 I12 Bi3 -176.86(3) . . . . ?
I13 Bi4 I12 Bi3 -8.27(2) . . . . ?
I15 Bi4 I13 Bi2 -177.08(3) . . . . ?
I14 Bi4 I13 Bi2 89.28(3) . . . . ?
I16 Bi4 I13 Bi2 -29.83(12) . . . . ?
I12 Bi4 I13 Bi2 -85.46(3) . . . . ?
I15 Bi4 I13 Bi3 -84.08(3) . . . . ?
I14 Bi4 I13 Bi3 -177.73(2) . . . . ?
I16 Bi4 I13 Bi3 63.17(12) . . . . ?
I12 Bi4 I13 Bi3 7.54(2) . . . . ?
I8 Bi2 I13 Bi4 75.5(2) . . . . ?
I9 Bi2 I13 Bi4 -92.86(4) . . . . ?
I10 Bi2 I13 Bi4 0.63(2) . . . . ?
I5 Bi2 I13 Bi4 178.24(2) . . . . ?
I6 Bi2 I13 Bi4 90.69(3) . . . . ?
I8 Bi2 I13 Bi3 -14.8(2) . . . . ?
I9 Bi2 I13 Bi3 176.90(2) . . . . ?
I10 Bi2 I13 Bi3 -89.61(3) . . . . ?
I5 Bi2 I13 Bi3 88.00(3) . . . . ?
I6 Bi2 I13 Bi3 0.45(2) . . . . ?
I7 Bi3 I13 Bi4 25.7(5) . . . . ?
I11 Bi3 I13 Bi4 86.66(3) . . . . ?
I12 Bi3 I13 Bi4 -8.04(2) . . . . ?
I4 Bi3 I13 Bi4 176.77(2) . . . . ?
I6 Bi3 I13 Bi4 -95.98(3) . . . . ?
I7 Bi3 I13 Bi2 121.2(5) . . . . ?
I11 Bi3 I13 Bi2 -177.82(2) . . . . ?
I12 Bi3 I13 Bi2 87.48(3) . . . . ?
I4 Bi3 I13 Bi2 -87.71(3) . . . . ?
I6 Bi3 I13 Bi2 -0.46(2) . . . . ?
C3 S1 S2 C4 -78.3(5) . . . . ?
C9 S3 S4 C10 -85.2(5) . . . . ?
O1 C1 C2 N1 6.8(16) . . . . ?
O2 C1 C2 N1 -175.7(10) . . . . ?
O1 C1 C2 C3 130.9(13) . . . . ?
O2 C1 C2 C3 -51.6(14) . . . . ?
N1 C2 C3 S1 -70.0(11) . . . . ?
C1 C2 C3 S1 167.3(8) . . . . ?
S2 S1 C3 C2 -71.7(8) . . . . ?
S1 S2 C4 C5 -112.9(8) . . . . ?
S2 C4 C5 N2 57.9(12) . . . . ?
S2 C4 C5 C6 -65.3(12) . . . . ?
N2 C5 C6 O4 -0.6(16) . . . . ?
C4 C5 C6 O4 124.8(13) . . . . ?
N2 C5 C6 O3 179.9(11) . . . . ?
C4 C5 C6 O3 -54.7(14) . . . . ?
O5 C7 C8 N3 -2.6(16) . . . . ?
O6 C7 C8 N3 -179.5(11) . . . . ?
O5 C7 C8 C9 116.3(13) . . . . ?
O6 C7 C8 C9 -60.6(15) . . . . ?
N3 C8 C9 S3 -65.4(11) . . . . ?
C7 C8 C9 S3 176.4(9) . . . . ?
S4 S3 C9 C8 -80.8(8) . . . . ?
S3 S4 C10 C11 -65.9(8) . . . . ?
S4 C10 C11 N4 -62.2(10) . . . . ?
S4 C10 C11 C12 175.9(7) . . . . ?
N4 C11 C12 O8 26.2(16) . . . . ?
C10 C11 C12 O8 149.0(12) . . . . ?
N4 C11 C12 O7 -160.4(11) . . . . ?
C10 C11 C12 O7 -37.5(14) . . . . ?
